data_7218388
loop_
_publ_author_name
'Pourayoubi, Mehrdad'
'Toghraee, Maryam'
'Zhu, Jianfeng'
'Du\<sek, Michal'
'Bereciartua, Pablo J.'
'Eigner, V\'aclav'

_publ_section_title
;
 Database analysis of hydrogen bond patterns in phosphoric triamides
 completed with seven new compounds: a crystallographic and15N NMR study
;
_journal_issue 47
_journal_name_full CrystEngComm
_journal_page_first 10870
_journal_paper_doi 10.1039/C4CE01793E
_journal_volume 16
_journal_year 2014
_chemical_formula_moiety 'C10 H16 N3 O1 P1'
_chemical_formula_sum 'C10 H16 N3 O P'
_chemical_formula_weight 225.2
_chemical_name_systematic ' ?'
_space_group_IT_number 14
_symmetry_cell_setting monoclinic
_symmetry_Int_Tables_number 14
_symmetry_space_group_name_Hall '-P 2yab'
_symmetry_space_group_name_H-M 'P 1 21/a 1'
_cell_angle_alpha 90
_cell_angle_beta 102.135(2)
_cell_angle_gamma 90
_cell_formula_units_Z 4
_cell_length_a 8.9605(2)
_cell_length_b 10.9173(3)
_cell_length_c 12.2318(3)
_cell_measurement_reflns_used 13501
_cell_measurement_temperature 120.00(14)
_cell_measurement_theta_max 27.85
_cell_measurement_theta_min 2.98
_cell_volume 1169.83(5)
_computing_cell_refinement
;
CrysAlisPro, Agilent Technologies,
Version 1.171.36.21 (release 14-08-2012 CrysAlis171 .NET)
(compiled Sep 14 2012,17:21:16)
;
_computing_data_collection
;
CrysAlisPro, Agilent Technologies,
Version 1.171.36.21 (release 14-08-2012 CrysAlis171 .NET)
(compiled Sep 14 2012,17:21:16)
;
_computing_data_reduction
;
CrysAlisPro, Agilent Technologies,
Version 1.171.36.21 (release 14-08-2012 CrysAlis171 .NET)
(compiled Sep 14 2012,17:21:16)
;
_diffrn_ambient_temperature 120
_diffrn_detector_area_resol_mean 10.3784
_diffrn_measured_fraction_theta_full 0.98
_diffrn_measured_fraction_theta_max 0.95
_diffrn_measurement_device 'four-cycle diffractometer'
_diffrn_measurement_device_type 'Xcalibur, Atlas, Gemini ultra'
_diffrn_measurement_method '\w scans'
_diffrn_radiation_monochromator graphite
_diffrn_radiation_probe x-ray
_diffrn_radiation_source 'Enhance (Mo) X-ray Source'
_diffrn_radiation_type 'Mo K\a'
_diffrn_radiation_wavelength 0.7107
_diffrn_reflns_av_R_equivalents 0.0364
_diffrn_reflns_av_sigmaI/netI 0.0211
_diffrn_reflns_limit_h_max 11
_diffrn_reflns_limit_h_min -11
_diffrn_reflns_limit_k_max 13
_diffrn_reflns_limit_k_min -14
_diffrn_reflns_limit_l_max 15
_diffrn_reflns_limit_l_min -15
_diffrn_reflns_number 29002
_diffrn_reflns_theta_full 27.42
_diffrn_reflns_theta_max 27.92
_diffrn_reflns_theta_min 2.98
_exptl_absorpt_coefficient_mu 0.214
_exptl_absorpt_correction_T_max 1
_exptl_absorpt_correction_T_min 0.897
_exptl_absorpt_correction_type multi-scan
_exptl_absorpt_process_details
;
CrysAlisPro, Agilent Technologies,
Version 1.171.36.21 (release 14-08-2012 CrysAlis171 .NET)
(compiled Sep 14 2012,17:21:16)
Empirical absorption correction using spherical harmonics,
 implemented in SCALE3 ABSPACK scaling algorithm.
;
_exptl_crystal_colour colourless
_exptl_crystal_density_diffrn 1.2784
_exptl_crystal_description tabular
_exptl_crystal_F_000 480
_exptl_crystal_size_max 0.501
_exptl_crystal_size_mid 0.226
_exptl_crystal_size_min 0.074
_refine_diff_density_max 0.26
_refine_diff_density_min -0.43
_refine_ls_extinction_method none
_refine_ls_goodness_of_fit_gt 2.33
_refine_ls_goodness_of_fit_ref 2.15
_refine_ls_hydrogen_treatment mixed
_refine_ls_number_constraints 0
_refine_ls_number_parameters 145
_refine_ls_number_reflns 2658
_refine_ls_number_restraints 3
_refine_ls_R_factor_all 0.0452
_refine_ls_R_factor_gt 0.0334
_refine_ls_shift/su_max 0.0128
_refine_ls_shift/su_mean 0.0013
_refine_ls_structure_factor_coef F
_refine_ls_weighting_details w=1/(\s^2^(F)+0.0001F^2^)
_refine_ls_weighting_scheme sigma
_refine_ls_wR_factor_gt 0.0404
_refine_ls_wR_factor_ref 0.0411
_reflns_number_gt 2196
_reflns_number_total 2658
_reflns_threshold_expression I>3\s(I)
_cod_data_source_file c4ce01793e2.cif
_cod_data_source_block I
_cod_depositor_comments
;
The following automatic conversions were performed:

'_diffrn_radiation_probe' value 'X-ray' changed to 'x-ray' according
to
/usr/data/users/saulius/crontab/automatic-downloads/rss-feeds/RSC/lib/dictionaries/cif_core.dic
dictionary named 'cif_core.dic' version 2.4.2 from 2011-04-26.

Automatic conversion script
Id: cif_fix_values 2827 2014-09-09 07:05:25Z andrius 

 Adding full bibliography for 7218388--7218395.cif.
;
_cod_original_formula_sum 'C10 H16 N3 O1 P1'
_cod_database_code 7218388

loop_
_symmetry_equiv_pos_site_id
_symmetry_equiv_pos_as_xyz
1 x,y,z
2 -x+1/2,y+1/2,-z
3 -x,-y,-z
4 x+1/2,-y+1/2,z

loop_
_atom_site_label
_atom_site_type_symbol
_atom_site_fract_x
_atom_site_fract_y
_atom_site_fract_z
_atom_site_adp_type
_atom_site_U_iso_or_equiv
_atom_site_symmetry_multiplicity
_atom_site_occupancy
_atom_site_calc_flag
P1 P 0.68485(4) 0.14339(3) 0.48374(3) Uani 0.01294(12) 4 1 d
O1 O 0.51827(10) 0.14718(8) 0.43651(8) Uani 0.0175(3) 4 1 d
N1 N 0.74550(13) 0.23893(10) 0.58639(10) Uani 0.0167(4) 4 1 d
N2 N 0.78309(12) 0.17852(10) 0.38818(10) Uani 0.0147(4) 4 1 d
N3 N 0.73365(12) 0.00597(10) 0.53318(9) Uani 0.0139(4) 4 1 d
C1 C 0.64704(17) -0.00342(14) 0.13085(12) Uani 0.0235(5) 4 1 d
C2 C 0.84243(16) 0.13554(13) 0.10084(12) Uani 0.0206(5) 4 1 d
C3 C 0.73873(16) 0.04275(13) 0.06237(12) Uani 0.0232(5) 4 1 d
C4 C 0.87747(16) 0.08031(13) 0.71658(12) Uani 0.0229(5) 4 1 d
C5 C 0.94402(19) 0.18663(16) 0.02798(13) Uani 0.0340(6) 4 1 d
C6 C 0.65865(15) 0.04001(13) 0.23905(12) Uani 0.0192(5) 4 1 d
C7 C 0.76292(14) 0.13210(12) 0.27888(11) Uani 0.0147(4) 4 1 d
C8 C 0.85293(15) 0.18006(13) 0.20837(11) Uani 0.0167(4) 4 1 d
C9 C 0.87546(17) 0.21284(13) 0.67992(12) Uani 0.0222(5) 4 1 d
C10 C 0.87458(16) -0.00663(13) 0.61996(11) Uani 0.0185(4) 4 1 d
H1c1 H 0.574256 -0.066474 0.103037 Uiso 0.0282 4 1 d
H1c3 H 0.730545 0.010557 -0.01169 Uiso 0.0279 4 1 d
H1c4 H 0.967211 0.065334 0.773421 Uiso 0.0275 4 1 d
H2c4 H 0.791034 0.064707 0.749461 Uiso 0.0275 4 1 d
H1c5 H 1.004928 0.251885 0.066765 Uiso 0.0408 4 1 d
H2c5 H 1.009601 0.123043 0.010998 Uiso 0.0408 4 1 d
H3c5 H 0.882203 0.217472 -0.040209 Uiso 0.0408 4 1 d
H1c6 H 0.595168 0.006662 0.285909 Uiso 0.023 4 1 d
H1c8 H 0.923331 0.245078 0.235017 Uiso 0.02 4 1 d
H1c9 H 0.869769 0.265133 0.742003 Uiso 0.0267 4 1 d
H2c9 H 0.969359 0.231755 0.657598 Uiso 0.0267 4 1 d
H1c10 H 0.961556 0.008439 0.58754 Uiso 0.0222 4 1 d
H2c10 H 0.88351 -0.08936 0.647147 Uiso 0.0222 4 1 d
H1n1 H 0.7356(16) 0.3154(4) 0.5663(12) Uiso 0.0201 4 1 d
H1n2 H 0.8589(11) 0.2292(10) 0.4078(11) Uiso 0.0176 4 1 d
H1n3 H 0.6563(10) -0.0319(12) 0.5503(12) Uiso 0.0167 4 1 d

loop_
_atom_site_aniso_label
_atom_site_aniso_type_symbol
_atom_site_aniso_U_11
_atom_site_aniso_U_22
_atom_site_aniso_U_33
_atom_site_aniso_U_12
_atom_site_aniso_U_13
_atom_site_aniso_U_23
P1 P 0.0120(2) 0.01021(19) 0.0169(2) 0.00056(13) 0.00368(14) 0.00140(14)
O1 O 0.0124(5) 0.0150(5) 0.0251(6) 0.0012(4) 0.0041(4) 0.0054(4)
N1 N 0.0208(6) 0.0104(6) 0.0193(6) 0.0020(5) 0.0049(5) 0.0003(5)
N2 N 0.0138(6) 0.0141(6) 0.0159(6) -0.0058(5) 0.0025(5) -0.0023(5)
N3 N 0.0110(6) 0.0117(6) 0.0186(6) -0.0011(4) 0.0020(5) 0.0016(5)
C1 C 0.0247(8) 0.0181(8) 0.0245(8) -0.0036(6) -0.0023(6) -0.0036(6)
C2 C 0.0236(8) 0.0202(8) 0.0175(8) 0.0045(6) 0.0035(6) 0.0023(6)
C3 C 0.0301(8) 0.0222(8) 0.0150(8) 0.0035(6) -0.0006(6) -0.0032(6)
C4 C 0.0277(8) 0.0210(8) 0.0175(8) 0.0027(6) -0.0010(6) 0.0017(6)
C5 C 0.0454(11) 0.0364(10) 0.0235(9) -0.0049(8) 0.0145(8) -0.0010(8)
C6 C 0.0197(7) 0.0169(8) 0.0203(8) -0.0022(6) 0.0027(6) -0.0001(6)
C7 C 0.0143(7) 0.0124(7) 0.0161(7) 0.0029(5) 0.0005(5) 0.0002(6)
C8 C 0.0163(7) 0.0141(7) 0.0184(8) 0.0000(6) 0.0009(6) 0.0011(6)
C9 C 0.0279(8) 0.0196(8) 0.0173(8) -0.0015(6) 0.0005(6) -0.0033(6)
C10 C 0.0174(7) 0.0157(7) 0.0203(8) 0.0037(6) -0.0008(6) 0.0017(6)

loop_
_atom_type_symbol
_atom_type_scat_dispersion_real
_atom_type_scat_dispersion_imag
_atom_type_scat_source
C 0.0033 0.0016 'International Tables Vol C tables 4.2.6.8 and 6.1.1.1'
H 0.0000 0.0000 'International Tables Vol C tables 4.2.6.8 and 6.1.1.1'
N 0.0061 0.0033 'International Tables Vol C tables 4.2.6.8 and 6.1.1.1'
O 0.0106 0.0060 'International Tables Vol C tables 4.2.6.8 and 6.1.1.1'
P 0.1023 0.0942 'International Tables Vol C tables 4.2.6.8 and 6.1.1.1'

loop_
_geom_angle_atom_site_label_1
_geom_angle_atom_site_label_2
_geom_angle_atom_site_label_3
_geom_angle
O1 P1 N1 115.22(6)
O1 P1 N2 111.14(6)
O1 P1 N3 109.70(5)
N1 P1 N2 104.78(6)
N1 P1 N3 106.27(6)
N2 P1 N3 109.45(6)
P1 N1 C9 123.50(9)
P1 N1 H1n1 113.4(9)
C9 N1 H1n1 114.9(8)
P1 N2 C7 127.53(9)
P1 N2 H1n2 117.0(9)
C7 N2 H1n2 115.4(9)
P1 N3 C10 118.13(9)
P1 N3 H1n3 111.0(8)
C10 N3 H1n3 112.8(8)
C3 C1 C6 121.11(13)
C3 C1 H1c1 119.45
C6 C1 H1c1 119.45
C3 C2 C5 120.90(14)
C3 C2 C8 118.97(14)
C5 C2 C8 120.12(13)
C1 C3 C2 120.01(14)
C1 C3 H1c3 119.99
C2 C3 H1c3 119.99
C9 C4 C10 111.79(12)
C9 C4 H1c4 109.47
C9 C4 H2c4 109.47
C10 C4 H1c4 109.47
C10 C4 H2c4 109.47
H1c4 C4 H2c4 107.05
C2 C5 H1c5 109.47
C2 C5 H2c5 109.47
C2 C5 H3c5 109.47
H1c5 C5 H2c5 109.47
H1c5 C5 H3c5 109.47
H2c5 C5 H3c5 109.47
C1 C6 C7 119.43(14)
C1 C6 H1c6 120.29
C7 C6 H1c6 120.29
N2 C7 C6 122.49(13)
N2 C7 C8 118.39(11)
C6 C7 C8 119.12(13)
C2 C8 C7 121.34(12)
C2 C8 H1c8 119.33
C7 C8 H1c8 119.33
N1 C9 C4 111.83(11)
N1 C9 H1c9 109.47
N1 C9 H2c9 109.47
C4 C9 H1c9 109.47
C4 C9 H2c9 109.47
H1c9 C9 H2c9 107.01
N3 C10 C4 112.04(11)
N3 C10 H1c10 109.47
N3 C10 H2c10 109.47
C4 C10 H1c10 109.47
C4 C10 H2c10 109.47
H1c10 C10 H2c10 106.77

loop_
_geom_bond_atom_site_label_1
_geom_bond_atom_site_label_2
_geom_bond_distance
P1 O1 1.4836(9)
P1 N1 1.6349(12)
P1 N2 1.6495(13)
P1 N3 1.6422(11)
N1 C9 1.4785(17)
N1 H1n1 0.870(6)
N2 C7 1.4054(18)
N2 H1n2 0.870(10)
N3 C10 1.4754(16)
N3 H1n3 0.870(12)
C1 C3 1.386(2)
C1 C6 1.389(2)
C1 H1c1 0.96
C2 C3 1.388(2)
C2 C5 1.508(2)
C2 C8 1.387(2)
C3 H1c3 0.96
C4 C9 1.514(2)
C4 C10 1.512(2)
C4 H1c4 0.96
C4 H2c4 0.96
C5 H1c5 0.96
C5 H2c5 0.96
C5 H3c5 0.96
C6 C7 1.3892(19)
C6 H1c6 0.96
C7 C8 1.400(2)
C8 H1c8 0.96
C9 H1c9 0.96
C9 H2c9 0.96
C10 H1c10 0.96
C10 H2c10 0.96

loop_
_geom_hbond_atom_site_label_D
_geom_hbond_atom_site_label_H
_geom_hbond_atom_site_label_A
_geom_hbond_site_symmetry_A
_geom_hbond_distance_DH
_geom_hbond_distance_HA
_geom_hbond_distance_DA
_geom_hbond_angle_DHA
N1 H1n1 N3 2_656 0.870(6) 2.454(9) 3.2845(16) 159.8(14)
N2 H1n2 O1 4_555 0.870(10) 1.943(10) 2.8084(14) 173.5(12)
N3 H1n3 O1 3_656 0.870(12) 2.040(11) 2.8948(15) 167.2(13)
